data_7100245
loop_
_publ_author_name
'Andy Holmes'
'Richard M. W. Friend'
'Anna Hayer'
'K. Anna'
'Chris S.K. Mak'
'Sofia I. Pascu'
'S.E. Watkins'

_publ_section_title
;
Blue-to-green electrophosphorescence of iridium-based
cyclometallated materials
;
_journal_name_full 'Chemical Communications'
_journal_paper_doi 10.1039/b508695g
_journal_year 2005
_chemical_formula_moiety ' C32 H16 Br2 Cl6 F7 Ir1 N6 '
_chemical_formula_sum 'C32 H16 Br2 Cl6 F7 Ir N6'
_chemical_formula_weight 1182.25
_space_group_IT_number 14
_symmetry_cell_setting monoclinic
_symmetry_space_group_name_Hall '-P 2ybc'
_symmetry_space_group_name_H-M 'P 1 21/c 1'
_cell_angle_alpha 90
_cell_angle_beta 101.4341(6)
_cell_angle_gamma 90
_cell_formula_units_Z 4
_cell_length_a 10.2543(1)
_cell_length_b 21.6017(3)
_cell_length_c 17.3654(3)
_cell_measurement_temperature 180
_cell_volume 3770.27(9)
_diffrn_ambient_temperature 180
_exptl_crystal_density_diffrn 2.083
_cod_depositor_comments
;
The following automatic conversions were performed:
'_symmetry_cell_setting' value 'Monoclinic' changed to 'monoclinic'
according to '/home/saulius/struct/CIF-dictionaries/cif_core.dic'
dictionary named 'cif_core.dic' version 2.4.1 from 2010-06-29.

Automatic conversion script
Id: cif_fix_enum 1527 2010-12-29 10:47:43Z saulius 
;
_cod_original_sg_symbol_H-M 'P 21/c'
_cod_original_formula_sum ' C32 H16 Br2 Cl6 F7 Ir1 N6 '
_cod_database_code 7100245

loop_
_symmetry_equiv_pos_as_xyz
x,y,z
-x,-y,-z
-x,y+1/2,-z+1/2
x,-y+1/2,z+1/2

loop_
_atom_site_label
_atom_site_type_symbol
_atom_site_fract_x
_atom_site_fract_y
_atom_site_fract_z
_atom_site_U_iso_or_equiv
_atom_site_occupancy
_atom_site_adp_type
_atom_site_refinement_flags
_atom_site_attached_hydrogens
Ir1 Ir 0.20859(3) 0.128860(15) 0.858442(19) 0.0371 1.0000 Uani . .
N1 N 0.0488(7) 0.1338(3) 0.7671(5) 0.0394 1.0000 Uani . .
N2 N 0.2813(7) 0.2124(3) 0.8112(4) 0.0389 1.0000 Uani . .
N3 N 0.3515(8) 0.1179(4) 0.9576(5) 0.0437 1.0000 Uani . .
N4 N 0.3488(7) 0.0956(3) 0.7945(4) 0.0366 1.0000 Uani . .
N5 N 0.4029(8) 0.0397(4) 0.7839(4) 0.0439 1.0000 Uani . .
N6 N 0.5071(7) 0.1147(4) 0.7252(5) 0.0425 1.0000 Uani . .
C1 C 0.078(1) 0.1732(4) 0.9117(7) 0.0477 1.0000 Uani . .
C2 C 0.1041(12) 0.1974(4) 0.9885(7) 0.0535 1.0000 Uani . .
C3 C 0.0064(16) 0.2323(5) 1.0130(9) 0.0736 1.0000 Uani . .
C4 C -0.1151(16) 0.2453(6) 0.9661(11) 0.0848 1.0000 Uani . .
C5 C -0.1355(12) 0.2216(5) 0.896(1) 0.0734 1.0000 Uani . .
C6 C -0.044(1) 0.1854(5) 0.8626(8) 0.0584 1.0000 Uani . .
C7 C -0.0619(9) 0.1615(4) 0.7829(7) 0.0508 1.0000 Uani . .
C8 C -0.178(1) 0.1628(6) 0.724(1) 0.0714 1.0000 Uani . .
C9 C -0.1820(13) 0.1366(7) 0.650(1) 0.0794 1.0000 Uani . .
C10 C -0.0638(11) 0.1111(6) 0.6371(7) 0.0623 1.0000 Uani . .
C11 C 0.050(1) 0.1100(5) 0.6956(6) 0.0486 1.0000 Uani . .
C12 C 0.1521(9) 0.0456(4) 0.8991(5) 0.0385 1.0000 Uani . .
C13 C 0.0395(11) 0.0125(5) 0.8667(6) 0.0504 1.0000 Uani . .
C14 C 0.0181(12) -0.0431(5) 0.9022(7) 0.0597 1.0000 Uani . .
C15 C 0.0980(16) -0.0669(6) 0.9644(8) 0.0732 1.0000 Uani . .
C16 C 0.2117(13) -0.0342(5) 0.9968(7) 0.0595 1.0000 Uani . .
C17 C 0.2403(11) 0.0237(5) 0.9651(6) 0.0507 1.0000 Uani . .
C18 C 0.3509(9) 0.0636(4) 0.9978(5) 0.0418 1.0000 Uani . .
C19 C 0.4491(12) 0.0530(6) 1.0651(6) 0.0611 1.0000 Uani . .
C20 C 0.5398(13) 0.0956(7) 1.0905(6) 0.0692 1.0000 Uani . .
C21 C 0.541(1) 0.1511(6) 1.0524(7) 0.0560 1.0000 Uani . .
C22 C 0.446(1) 0.1607(5) 0.9834(6) 0.0519 1.0000 Uani . .
C23 C 0.238(1) 0.2704(4) 0.8196(6) 0.0471 1.0000 Uani . .
C24 C 0.2833(13) 0.3199(5) 0.7823(7) 0.0579 1.0000 Uani . .
C25 C 0.3739(14) 0.3109(5) 0.7358(8) 0.0682 1.0000 Uani . .
C26 C 0.4228(11) 0.2506(5) 0.7284(7) 0.0538 1.0000 Uani . .
C27 C 0.3730(9) 0.2036(4) 0.7648(5) 0.0403 1.0000 Uani . .
C28 C 0.4107(8) 0.1396(4) 0.7594(5) 0.0381 1.0000 Uani . .
C29 C 0.4980(9) 0.0558(4) 0.7428(5) 0.0425 1.0000 Uani . .
C30 C 0.5897(11) 0.0087(5) 0.7198(6) 0.0534 1.0000 Uani . .
F1 F 0.0344(9) 0.2520(3) 1.0926(6) 0.0926 1.0000 Uani . .
F2 F -0.2588(9) 0.2317(5) 0.8488(8) 0.1126 1.0000 Uani . .
F3 F -0.0977(6) -0.0798(2) 0.8701(3) 0.0507 1.0000 Uani . .
F4 F 0.292(1) -0.0587(4) 1.0585(5) 0.0850 1.0000 Uani . .
F5 F 0.5507(9) -0.0482(3) 0.7257(7) 0.1002 1.0000 Uani . .
F6 F 0.6172(9) 0.0191(4) 0.6510(4) 0.0860 1.0000 Uani . .
F7 F 0.7099(8) 0.0126(6) 0.7679(6) 0.1092 1.0000 Uani . .
Br1 Br 0.66175(13) 0.21456(9) 1.08772(8) 0.0841 1.0000 Uani . .
Br2 Br -0.05742(16) 0.08050(7) 0.53737(8) 0.0832 1.0000 Uani . .
C32 C 0.4141(4) 0.3835(2) 1.0358(2) 0.0943 1.0000 Uani DU .
Cl4 Cl 0.5158(5) 0.3744(2) 0.9659(3) 0.0974 1.0000 Uani DU .
Cl5 Cl 0.3259(5) 0.4535(2) 1.0189(3) 0.1086 1.0000 Uani DU .
Cl6 Cl 0.3013(4) 0.32083(19) 1.0293(2) 0.0920 1.0000 Uani DU .
C310 C 0.1274(9) -0.0943(4) 0.7252(5) 0.1058 0.5000 Uani DU .
Cl10 Cl 0.2610(9) -0.1079(5) 0.6766(6) 0.1072 0.5000 Uani DU .
Cl20 Cl 0.0710(12) -0.1646(5) 0.7565(8) 0.1055 0.5000 Uani DU .
Cl30 Cl -0.0035(11) -0.0567(5) 0.6611(7) 0.1041 0.5000 Uani DU .
C311 C 0.1032(11) -0.0807(6) 0.7180(7) 0.1499 0.5000 Uani DU .
Cl11 Cl 0.233(1) -0.0760(8) 0.666(1) 0.1526 0.5000 Uani DU .
Cl21 Cl 0.1007(14) -0.1544(9) 0.7593(13) 0.1509 0.5000 Uani DU .
Cl31 Cl -0.050(1) -0.0660(8) 0.6537(11) 0.1441 0.5000 Uani DU .
H21 H 0.1913 0.1896 1.0246 0.0695 1.0000 Uiso . .
H41 H -0.1833 0.2713 0.9847 0.1117 1.0000 Uiso . .
H81 H -0.2603 0.1831 0.7350 0.0859 1.0000 Uiso . .
H91 H -0.2652 0.1360 0.6089 0.0924 1.0000 Uiso . .
H111 H 0.1333 0.0913 0.6846 0.0581 1.0000 Uiso . .
H131 H -0.0242 0.0279 0.8194 0.0620 1.0000 Uiso . .
H151 H 0.0768 -0.1072 0.9873 0.0950 1.0000 Uiso . .
H191 H 0.4505 0.0129 1.0940 0.0744 1.0000 Uiso . .
H201 H 0.6091 0.0872 1.1386 0.0843 1.0000 Uiso . .
H221 H 0.4486 0.1997 0.9527 0.0640 1.0000 Uiso . .
H231 H 0.1715 0.2777 0.8537 0.0579 1.0000 Uiso . .
H241 H 0.2495 0.3625 0.7894 0.0730 1.0000 Uiso . .
H251 H 0.4053 0.3465 0.7073 0.0881 1.0000 Uiso . .
H261 H 0.4929 0.2429 0.6969 0.0687 1.0000 Uiso . .
H3101 H 0.1590 -0.0673 0.7720 0.1265 0.5000 Uiso . .
H3111 H 0.1174 -0.0491 0.7609 0.1754 0.5000 Uiso . .
H321 H 0.4714 0.3843 1.0896 0.1142 1.0000 Uiso . .

loop_
_atom_site_aniso_label
_atom_site_aniso_U_11
_atom_site_aniso_U_22
_atom_site_aniso_U_33
_atom_site_aniso_U_23
_atom_site_aniso_U_13
_atom_site_aniso_U_12
Ir1 0.03918(18) 0.03602(17) 0.03911(17) 0.00301(15) 0.01529(11) 0.00606(15)
N1 0.041(4) 0.025(3) 0.053(4) 0.006(3) 0.012(3) -0.002(3)
N2 0.039(4) 0.038(4) 0.043(4) -0.006(3) 0.016(3) -0.001(3)
N3 0.043(4) 0.047(5) 0.045(4) -0.003(3) 0.018(3) 0.002(3)
N4 0.046(4) 0.029(3) 0.037(3) 0.003(3) 0.013(3) 0.007(3)
N5 0.055(4) 0.044(4) 0.038(4) 0.007(3) 0.019(3) 0.014(3)
N6 0.038(4) 0.049(5) 0.044(4) -0.006(3) 0.016(3) 0.003(3)
C1 0.050(5) 0.031(4) 0.072(6) 0.003(4) 0.036(5) 0.006(4)
C2 0.072(7) 0.035(5) 0.067(6) -0.008(4) 0.046(6) -0.003(4)
C3 0.108(11) 0.043(6) 0.092(9) -0.009(6) 0.072(9) -0.006(6)
C4 0.10(1) 0.053(7) 0.131(13) -0.006(8) 0.08(1) 0.017(7)
C5 0.056(7) 0.046(6) 0.133(12) 0.007(7) 0.056(8) 0.010(5)
C6 0.048(5) 0.041(5) 0.098(8) 0.012(5) 0.041(6) 0.010(4)
C7 0.029(4) 0.039(5) 0.087(7) 0.016(5) 0.017(4) -0.003(3)
C8 0.034(5) 0.064(7) 0.117(11) 0.031(7) 0.016(6) 0.012(5)
C9 0.053(7) 0.08(1) 0.094(11) 0.032(8) -0.003(7) -0.015(6)
C10 0.052(6) 0.060(6) 0.069(7) 0.019(5) -0.002(5) -0.017(5)
C11 0.055(5) 0.040(4) 0.050(5) 0.007(4) 0.009(4) -0.011(4)
C12 0.043(4) 0.041(4) 0.037(4) 0.001(3) 0.020(4) 0.000(4)
C13 0.059(6) 0.043(5) 0.053(5) 0.010(4) 0.020(5) 0.003(4)
C14 0.062(6) 0.050(6) 0.076(7) 0.003(5) 0.034(6) 0.002(5)
C15 0.114(11) 0.047(6) 0.076(8) 0.028(6) 0.062(8) 0.028(7)
C16 0.081(8) 0.050(6) 0.057(6) 0.011(5) 0.038(6) 0.006(6)
C17 0.062(6) 0.050(5) 0.049(5) 0.006(4) 0.031(5) 0.014(5)
C18 0.050(5) 0.046(5) 0.034(4) 0.002(3) 0.019(4) 0.006(4)
C19 0.065(7) 0.074(8) 0.047(5) 0.004(5) 0.018(5) 0.010(6)
C20 0.073(7) 0.11(1) 0.033(5) -0.013(6) 0.018(5) 0.011(7)
C21 0.037(5) 0.070(7) 0.063(6) -0.017(5) 0.014(4) -0.002(4)
C22 0.054(6) 0.062(6) 0.044(5) -0.011(4) 0.020(4) -0.006(5)
C23 0.050(5) 0.033(4) 0.062(6) -0.008(4) 0.020(4) -0.000(4)
C24 0.082(7) 0.033(5) 0.067(6) -0.004(4) 0.036(6) -0.005(5)
C25 0.093(9) 0.032(5) 0.096(9) -0.004(5) 0.057(7) -0.021(5)
C26 0.066(6) 0.042(5) 0.064(6) -0.011(4) 0.038(5) -0.012(5)
C27 0.041(4) 0.044(5) 0.038(4) -0.006(4) 0.014(4) -0.003(4)
C28 0.038(4) 0.051(5) 0.029(4) -0.002(3) 0.015(3) -0.000(3)
C29 0.050(5) 0.045(5) 0.034(4) 0.009(4) 0.013(4) 0.013(4)
C30 0.058(6) 0.053(6) 0.056(6) 0.002(4) 0.026(5) 0.017(5)
F1 0.120(6) 0.059(4) 0.127(7) -0.039(4) 0.093(6) -0.008(4)
F2 0.068(5) 0.093(7) 0.192(11) 0.002(7) 0.063(6) 0.025(4)
F3 0.073(4) 0.027(2) 0.061(3) 0.007(2) 0.035(3) -0.021(2)
F4 0.117(6) 0.073(5) 0.070(5) 0.023(4) 0.029(4) 0.005(4)
F5 0.116(7) 0.040(4) 0.171(9) 0.008(4) 0.092(7) 0.021(4)
F6 0.116(6) 0.088(5) 0.068(4) 0.013(4) 0.052(4) 0.045(5)
F7 0.061(5) 0.151(9) 0.113(7) -0.026(6) 0.010(5) 0.044(5)
Br1 0.0623(7) 0.1258(13) 0.0652(7) -0.0188(8) 0.0151(6) -0.0297(8)
Br2 0.098(1) 0.0735(8) 0.0636(7) 0.0055(6) -0.0181(7) -0.0107(7)
C32 0.096(2) 0.096(2) 0.094(2) 0.006(2) 0.0251(19) -0.0255(19)
Cl4 0.102(2) 0.113(3) 0.081(2) 0.0016(19) 0.0264(18) -0.022(2)
Cl5 0.105(2) 0.099(2) 0.119(3) 0.013(2) 0.017(2) -0.015(2)
Cl6 0.096(2) 0.088(2) 0.093(2) 0.0030(18) 0.0202(18) -0.0320(18)
C310 0.120(5) 0.093(4) 0.103(4) 0.007(3) 0.019(4) 0.029(4)
Cl10 0.118(5) 0.097(4) 0.106(5) 0.004(4) 0.019(4) 0.022(4)
Cl20 0.119(5) 0.093(4) 0.104(5) 0.009(4) 0.019(4) 0.031(4)
Cl30 0.124(5) 0.089(4) 0.099(5) 0.009(4) 0.021(4) 0.032(4)
C311 0.106(5) 0.151(7) 0.182(9) 0.086(7) 0.001(5) -0.003(5)
Cl11 0.104(5) 0.155(7) 0.187(9) 0.081(7) -0.000(5) -0.007(5)
Cl21 0.109(5) 0.149(7) 0.183(9) 0.085(7) 0.001(5) 0.003(5)
Cl31 0.102(5) 0.147(7) 0.175(9) 0.092(7) 0.006(5) -0.004(5)

loop_
_geom_bond_atom_site_label_1
_geom_bond_site_symmetry_1
_geom_bond_atom_site_label_2
_geom_bond_site_symmetry_2
_geom_bond_distance
_geom_bond_publ_flag
Ir1 . C12 . 2.056(9) yes
Ir1 . C1 . 2.012(9) yes
Ir1 . N4 . 2.109(7) yes
Ir1 . N3 . 2.042(8) yes
Ir1 . N2 . 2.175(8) yes
Ir1 . N1 . 2.046(8) yes
N1 . C11 . 1.345(13) yes
N1 . C7 . 1.358(12) yes
N2 . C27 . 1.368(11) yes
N2 . C23 . 1.346(12) yes
N3 . C22 . 1.349(13) yes
N3 . C18 . 1.366(12) yes
N4 . C28 . 1.353(11) yes
N4 . N5 . 1.36(1) yes
N5 . C29 . 1.362(12) yes
N6 . C29 . 1.318(12) yes
N6 . C28 . 1.361(11) yes
C1 . C6 . 1.396(16) yes
C1 . C2 . 1.408(15) yes
C2 . H21 . 1.000 no
C2 . C3 . 1.387(15) yes
C3 . F1 . 1.419(16) yes
C3 . C4 . 1.38(2) yes
C4 . H41 . 1.000 no
C4 . C5 . 1.30(2) yes
C5 . F2 . 1.383(18) yes
C5 . C6 . 1.429(15) yes
C6 . C7 . 1.455(17) yes
C7 . C8 . 1.413(17) yes
C8 . H81 . 1.000 no
C8 . C9 . 1.39(2) yes
C9 . H91 . 1.000 no
C9 . C10 . 1.39(2) yes
C10 . Br2 . 1.868(14) yes
C10 . C11 . 1.384(15) yes
C11 . H111 . 1.000 no
C12 . C17 . 1.394(14) yes
C12 . C13 . 1.381(14) yes
C13 . H131 . 1.000 no
C13 . C14 . 1.386(15) yes
C14 . F3 . 1.445(13) yes
C14 . C15 . 1.324(19) yes
C15 . H151 . 1.000 no
C15 . C16 . 1.38(2) yes
C16 . F4 . 1.326(15) yes
C16 . C17 . 1.421(15) yes
C17 . C18 . 1.448(15) yes
C18 . C19 . 1.402(15) yes
C19 . H191 . 1.000 no
C19 . C20 . 1.320(19) yes
C20 . H201 . 1.000 no
C20 . C21 . 1.370(19) yes
C21 . Br1 . 1.869(11) yes
C21 . C22 . 1.401(16) yes
C22 . H221 . 1.000 no
C23 . H231 . 1.000 no
C23 . C24 . 1.378(14) yes
C24 . H241 . 1.000 no
C24 . C25 . 1.360(16) yes
C25 . H251 . 1.000 no
C25 . C26 . 1.410(16) yes
C26 . H261 . 1.000 no
C26 . C27 . 1.349(14) yes
C27 . C28 . 1.443(13) yes
C29 . C30 . 1.491(13) yes
C30 . F7 . 1.348(14) yes
C30 . F6 . 1.301(12) yes
C30 . F5 . 1.304(14) yes
C32 . H321 . 1.000 no
C32 . Cl6 . 1.771(5) yes
C32 . Cl5 . 1.756(6) yes
C32 . Cl4 . 1.760(6) yes
C310 . H3101 . 1.000 no
C310 . Cl30 . 1.763(8) yes
C310 . Cl20 . 1.749(9) yes
C310 . Cl10 . 1.770(9) yes
C311 . H3111 . 1.000 no
C311 . Cl31 . 1.768(9) yes
C311 . Cl21 . 1.748(9) yes
C311 . Cl11 . 1.754(9) yes
